data_7152123
loop_
_publ_author_name
'Karban, Jind\<rich'
'C\'isa\<rov\'a, Ivana'
'Stra\<s\'ak, Tom\'a\<s'
'\<S\<tastn\'a, Lucie \<Cervenkov\'a'
'S\'ykora, Jan'

_publ_section_title
;
 Skeletal rearrangements resulting from reactions of 1,6:2,3- and
 1,6:3,4-dianhydro-\b-D-hexopyranoses with diethylaminosulphur
 trifluoride.
;
_journal_issue 2
_journal_name_full 'Organic &amp; biomolecular chemistry'
_journal_page_first 394
_journal_page_last 403
_journal_paper_doi 10.1039/c1ob06336g
_journal_volume 10
_journal_year 2012
_chemical_absolute_configuration unk
_chemical_formula_moiety 'C6 H7 F1 O3'
_chemical_formula_sum 'C6 H7 F O3'
_chemical_formula_weight 146.12
_space_group_IT_number 4
_symmetry_cell_setting monoclinic
_symmetry_space_group_name_Hall 'P 2yb'
_symmetry_space_group_name_H-M 'P 1 21 1'
_atom_sites_solution_hydrogens geom
_atom_sites_solution_primary direct
_audit_creation_date 11-06-29
_audit_creation_method CRYSTALS_ver_12.82
_cell_angle_alpha 90
_cell_angle_beta 109.287(2)
_cell_angle_gamma 90
_cell_formula_units_Z 4
_cell_length_a 8.1930(3)
_cell_length_b 7.1640(3)
_cell_length_c 10.9410(5)
_cell_measurement_reflns_used 1432
_cell_measurement_temperature 150
_cell_measurement_theta_max 27
_cell_measurement_theta_min 2
_cell_volume 606.14(4)
_computing_cell_refinement 'DENZO/SCALEPACK (Otwinowski & Minor, 1997)'
_computing_data_collection 'COLLECT. Nonius (1997-2001).'
_computing_data_reduction 'DENZO/SCALEPACK (Otwinowski & Minor, 1997)'
_computing_molecular_graphics 'CAMERON (Watkin et al., 1996)'
_computing_publication_material 'CRYSTALS (Betteridge et al., 2003)'
_computing_structure_refinement 'CRYSTALS (Betteridge et al., 2003)'
_computing_structure_solution 'SHELXS 86 (Sheldrick, 1986)'
_diffrn_ambient_temperature 150
_diffrn_measured_fraction_theta_full 0.999
_diffrn_measured_fraction_theta_max 0.999
_diffrn_measurement_device_type 'Nonius Kappa CCD'
_diffrn_measurement_method '\f & \w scans'
_diffrn_radiation_monochromator graphite
_diffrn_radiation_type 'Mo K\a'
_diffrn_radiation_wavelength 0.71073
_diffrn_reflns_av_R_equivalents 0.014
_diffrn_reflns_limit_h_max 10
_diffrn_reflns_limit_h_min -10
_diffrn_reflns_limit_k_max 9
_diffrn_reflns_limit_k_min -9
_diffrn_reflns_limit_l_max 14
_diffrn_reflns_limit_l_min -14
_diffrn_reflns_number 2763
_diffrn_reflns_theta_full 27.398
_diffrn_reflns_theta_max 27.398
_diffrn_reflns_theta_min 1.972
_diffrn_standards_number 0
_exptl_absorpt_coefficient_mu 0.147
_exptl_absorpt_correction_T_max 0.97
_exptl_absorpt_correction_T_min 0.97
_exptl_absorpt_correction_type numerical
_exptl_absorpt_process_details
;
Analytical Absorption (De Meulenaer & Tompa, 1965)
;
_exptl_crystal_colour colourless
_exptl_crystal_density_diffrn 1.601
_exptl_crystal_description prism
_exptl_crystal_F_000 304
_exptl_crystal_size_max 0.50
_exptl_crystal_size_mid 0.20
_exptl_crystal_size_min 0.20
_refine_diff_density_max 0.19
_refine_diff_density_min -0.19
_refine_ls_extinction_method None
_refine_ls_goodness_of_fit_ref 1.0842
_refine_ls_hydrogen_treatment mixed
_refine_ls_matrix_type full
_refine_ls_number_parameters 237
_refine_ls_number_reflns 1098
_refine_ls_number_restraints 1
_refine_ls_R_factor_all 0.0470
_refine_ls_R_factor_gt 0.0304
_refine_ls_shift/su_max 0.000100
_refine_ls_structure_factor_coef F
_refine_ls_weighting_details
;
Method, part 1, Chebychev polynomial, (Watkin, 1994, Prince, 1982)
[weight] = 1.0/[A~0~*T~0~(x)+A~1~*T~1~(x) ... +A~n-1~]*T~n-1~(x)]
where A~i~ are the Chebychev coefficients listed below and x= Fcalc/Fmax
Method = Robust Weighting (Prince, 1982)
W = [weight] * [1-(deltaF/6*sigmaF)^2^]^2^
A~i~ are:
0.378 0.255 0.160
;
_refine_ls_weighting_scheme calc
_refine_ls_wR_factor_all 0.0581
_refine_ls_wR_factor_gt 0.0345
_refine_ls_wR_factor_ref 0.0345
_reflns_limit_h_max 10
_reflns_limit_h_min -10
_reflns_limit_k_max 9
_reflns_limit_k_min 0
_reflns_limit_l_max 14
_reflns_limit_l_min 0
_reflns_number_gt 1098
_reflns_number_total 1493
_reflns_threshold_expression I>1.96u(I)
_oxford_diffrn_Wilson_B_factor 0.00
_oxford_diffrn_Wilson_scale 0.00
_oxford_refine_ls_scale 0.7166(18)
_cod_data_source_file c1ob06336g.txt
_cod_data_source_block CRYSTALS_cif10
_cod_depositor_comments
;
The following automatic conversions were performed:

'_symmetry_cell_setting' value 'Monoclinic' changed to 'monoclinic'
according to /home/saulius/struct/CIF-dictionaries/cif_core.dic
dictionary named 'cif_core.dic' version 2.4.1 from 2010-06-29.

Automatic conversion script
Id: cif_fix_values 1715 2011-07-08 13:25:40Z adriana 
;
_cod_original_sg_symbol_H-M 'P 1 21 1 '
_cod_original_formula_sum 'C6 H7 F1 O3'
_cod_database_code 7152123

loop_
_symmetry_equiv_pos_as_xyz
x,y,z
-x,y+1/2,-z

loop_
_atom_site_label
_atom_site_type_symbol
_atom_site_fract_x
_atom_site_fract_y
_atom_site_fract_z
_atom_site_U_iso_or_equiv
_atom_site_occupancy
_atom_site_adp_type
F1 F 1.0114(2) 0.1728(3) -0.1190(2) 0.0483 1.0000 Uani
F11 F 0.3055(2) -0.1872(3) -0.44272(19) 0.0403 1.0000 Uani
O1 O 0.5956(3) 0.1123(4) -0.08385(19) 0.0324 1.0000 Uani
O2 O 0.8141(3) 0.3832(3) -0.1250(2) 0.0322 1.0000 Uani
O3 O 0.7461(3) 0.1075(4) 0.1622(2) 0.0370 1.0000 Uani
O11 O 0.4003(2) 0.3026(4) -0.42234(18) 0.0279 1.0000 Uani
O12 O 0.1704(3) 0.0431(3) -0.3848(2) 0.0312 1.0000 Uani
O13 O 0.2577(3) 0.3109(4) -0.6693(2) 0.0386 1.0000 Uani
C1 C 0.8349(4) 0.1930(5) -0.1444(4) 0.0329 1.0000 Uani
C2 C 0.7764(4) 0.0733(5) -0.0519(3) 0.0306 1.0000 Uani
C3 C 0.8551(4) 0.1443(5) 0.0843(3) 0.0318 1.0000 Uani
C4 C 0.7363(4) 0.2872(5) 0.0987(3) 0.0307 1.0000 Uani
C5 C 0.5945(4) 0.2961(5) -0.0307(3) 0.0296 1.0000 Uani
C6 C 0.6467(4) 0.4330(5) -0.1171(3) 0.0328 1.0000 Uani
C11 C 0.3336(4) -0.0089(4) -0.3892(3) 0.0290 1.0000 Uani
C12 C 0.3952(3) 0.1190(5) -0.4757(3) 0.0247 1.0000 Uani
C13 C 0.2567(4) 0.1337(5) -0.6071(3) 0.0289 1.0000 Uani
C14 C 0.1446(4) 0.2833(5) -0.5937(3) 0.0318 1.0000 Uani
C15 C 0.2191(4) 0.3520(5) -0.4562(3) 0.0304 1.0000 Uani
C16 C 0.1476(5) 0.2408(5) -0.3684(3) 0.0330 1.0000 Uani
H11 H 0.775(4) 0.159(5) -0.234(3) 0.031(8) 1.0000 Uiso
H21 H 0.794(4) -0.055(6) -0.064(3) 0.031(9) 1.0000 Uiso
H31 H 0.978(4) 0.147(6) 0.128(3) 0.036(9) 1.0000 Uiso
H41 H 0.773(4) 0.398(5) 0.153(3) 0.031(9) 1.0000 Uiso
H51 H 0.480(4) 0.321(6) -0.028(3) 0.026(8) 1.0000 Uiso
H61 H 0.664(4) 0.562(6) -0.079(3) 0.033(9) 1.0000 Uiso
H62 H 0.558(5) 0.433(6) -0.204(4) 0.043(9) 1.0000 Uiso
H111 H 0.424(4) -0.013(5) -0.302(3) 0.032(8) 1.0000 Uiso
H121 H 0.513(4) 0.080(6) -0.475(3) 0.029(8) 1.0000 Uiso
H131 H 0.220(4) 0.020(5) -0.660(3) 0.032(9) 1.0000 Uiso
H141 H 0.029(5) 0.287(5) -0.633(3) 0.037(9) 1.0000 Uiso
H151 H 0.207(4) 0.495(6) -0.449(3) 0.036(9) 1.0000 Uiso
H161 H 0.020(4) 0.259(5) -0.388(3) 0.037(9) 1.0000 Uiso
H162 H 0.212(4) 0.275(6) -0.277(3) 0.042(9) 1.0000 Uiso

loop_
_atom_site_aniso_label
_atom_site_aniso_U_11
_atom_site_aniso_U_22
_atom_site_aniso_U_33
_atom_site_aniso_U_23
_atom_site_aniso_U_13
_atom_site_aniso_U_12
F1 0.0466(10) 0.0516(13) 0.0565(11) 0.0068(10) 0.0300(9) 0.0069(10)
F11 0.0452(10) 0.0191(8) 0.0611(11) -0.0010(9) 0.0236(8) -0.0027(8)
O1 0.0323(11) 0.0286(12) 0.0352(11) -0.0040(11) 0.0097(9) -0.0055(10)
O2 0.0363(11) 0.0267(12) 0.0355(12) 0.0016(10) 0.0144(9) -0.0026(9)
O3 0.0439(12) 0.0387(13) 0.0333(11) 0.0098(12) 0.0192(9) 0.0041(12)
O11 0.0312(11) 0.0211(10) 0.0319(10) -0.0053(10) 0.0113(8) -0.0058(9)
O12 0.0331(10) 0.0267(12) 0.0390(12) 0.0009(10) 0.0189(9) -0.0028(9)
O13 0.0496(13) 0.0365(12) 0.0341(11) 0.0095(13) 0.0197(10) 0.0068(12)
C1 0.0374(15) 0.0330(18) 0.0315(16) 0.0000(13) 0.0155(13) -0.0016(14)
C2 0.0363(16) 0.0224(19) 0.0353(15) -0.0021(13) 0.0148(13) 0.0006(14)
C3 0.0332(16) 0.035(2) 0.0282(13) 0.0051(14) 0.0112(12) 0.0014(14)
C4 0.0383(16) 0.0302(19) 0.0248(13) 0.0006(14) 0.0123(11) -0.0009(14)
C5 0.0321(15) 0.0256(17) 0.0319(14) 0.0000(15) 0.0115(11) 0.0009(14)
C6 0.0352(17) 0.0290(19) 0.0316(17) 0.0034(13) 0.0076(14) 0.0039(14)
C11 0.0329(15) 0.0185(16) 0.0357(17) -0.0001(12) 0.0114(13) -0.0036(12)
C12 0.0234(13) 0.0213(15) 0.0304(13) -0.0029(13) 0.0104(10) -0.0008(13)
C13 0.0331(14) 0.0274(18) 0.0260(13) -0.0001(14) 0.0095(11) 0.0022(14)
C14 0.0315(16) 0.033(2) 0.0313(14) 0.0048(14) 0.0105(12) 0.0067(14)
C15 0.0339(16) 0.025(2) 0.0356(16) 0.0011(13) 0.0156(12) 0.0032(14)
C16 0.0356(16) 0.0289(16) 0.0394(19) -0.0058(14) 0.0190(14) 0.0010(13)

loop_
_atom_type_symbol
_atom_type_scat_dispersion_real
_atom_type_scat_dispersion_imag
_atom_type_scat_Cromer_Mann_a1
_atom_type_scat_Cromer_Mann_b1
_atom_type_scat_Cromer_Mann_a2
_atom_type_scat_Cromer_Mann_b2
_atom_type_scat_Cromer_Mann_a3
_atom_type_scat_Cromer_Mann_b3
_atom_type_scat_Cromer_Mann_a4
_atom_type_scat_Cromer_Mann_b4
_atom_type_scat_Cromer_Mann_c
_atom_type_scat_source
C 0.0033 0.0016 2.3100 20.8439 1.0200 10.2075 1.5886 0.5687 0.8650 51.6512 0.2156 'International Tables Vol C 4.2.6.8 and 6.1.1.4'
H 0.0000 0.0000 0.4930 10.5109 0.3229 26.1257 0.1402 3.1424 0.0408 57.7998 0.0030 'International Tables Vol C 4.2.6.8 and 6.1.1.4'
O 0.0106 0.0060 3.0485 13.2771 2.2868 5.7011 1.5463 0.3239 0.8670 32.9089 0.2508 'International Tables Vol C 4.2.6.8 and 6.1.1.4'
F 0.0171 0.0103 3.5392 10.2825 2.6412 4.2944 1.5170 0.2615 1.0243 26.1476 0.2776 'International Tables Vol C 4.2.6.8 and 6.1.1.4'

loop_
_geom_angle_atom_site_label_1
_geom_angle_atom_site_label_2
_geom_angle_atom_site_label_3
_geom_angle
_geom_angle_publ_flag
C2 O1 C5 102.9(2) yes
C1 O2 C6 114.5(2) yes
C3 O3 C4 60.3(2) yes
C12 O11 C15 103.3(2) yes
C11 O12 C16 115.3(2) yes
C13 O13 C14 60.31(19) yes
F1 C1 O2 104.0(3) yes
F1 C1 C2 110.2(3) yes
O2 C1 C2 111.5(3) yes
F1 C1 H11 108.9(17) no
O2 C1 H11 111(2) no
C2 C1 H11 111.4(20) no
C1 C2 O1 104.8(3) yes
C1 C2 C3 110.0(3) yes
O1 C2 C3 104.3(2) yes
C1 C2 H21 111(2) no
O1 C2 H21 110(2) no
C3 C2 H21 116(2) no
C2 C3 O3 112.1(3) yes
C2 C3 C4 105.2(3) yes
O3 C3 C4 60.01(19) yes
C2 C3 H31 122(2) no
O3 C3 H31 117.2(19) no
C4 C3 H31 124(2) no
C3 C4 O3 59.7(2) yes
C3 C4 C5 105.3(3) yes
O3 C4 C5 113.0(3) yes
C3 C4 H41 123.4(18) no
O3 C4 H41 118(2) no
C5 C4 H41 121.7(19) no
C4 C5 O1 103.6(3) yes
C4 C5 C6 108.9(3) yes
O1 C5 C6 107.4(2) yes
C4 C5 H51 116.0(16) no
O1 C5 H51 108(2) no
C6 C5 H51 112(2) no
C5 C6 O2 110.2(3) yes
C5 C6 H61 111.5(19) no
O2 C6 H61 104.0(19) no
C5 C6 H62 109(2) no
O2 C6 H62 110.9(19) no
H61 C6 H62 111(3) no
F11 C11 O12 103.4(2) yes
F11 C11 C12 109.5(2) yes
O12 C11 C12 112.2(3) yes
F11 C11 H111 110(2) no
O12 C11 H111 113.0(17) no
C12 C11 H111 108.5(19) no
C11 C12 O11 105.7(2) yes
C11 C12 C13 109.5(2) yes
O11 C12 C13 103.6(2) yes
C11 C12 H121 110(2) no
O11 C12 H121 111(2) no
C13 C12 H121 116.2(17) no
C12 C13 O13 113.0(3) yes
C12 C13 C14 104.9(2) yes
O13 C13 C14 60.0(2) yes
C12 C13 H131 119.1(19) no
O13 C13 H131 119.9(20) no
C14 C13 H131 126.0(19) no
C13 C14 O13 59.72(19) yes
C13 C14 C15 106.3(2) yes
O13 C14 C15 113.7(3) yes
C13 C14 H141 125(2) no
O13 C14 H141 119(2) no
C15 C14 H141 119(2) no
C14 C15 O11 102.6(2) yes
C14 C15 C16 110.4(3) yes
O11 C15 C16 106.8(3) yes
C14 C15 H151 112.6(19) no
O11 C15 H151 109.9(20) no
C16 C15 H151 113.9(20) no
C15 C16 O12 110.2(3) yes
C15 C16 H161 113.2(20) no
O12 C16 H161 106(2) no
C15 C16 H162 109(2) no
O12 C16 H162 108(2) no
H161 C16 H162 110(3) no

loop_
_geom_bond_atom_site_label_1
_geom_bond_atom_site_label_2
_geom_bond_distance
_geom_bond_publ_flag
F1 C1 1.387(4) yes
F11 C11 1.392(4) yes
O1 C2 1.432(4) yes
O1 C5 1.441(4) yes
O2 C1 1.398(4) yes
O2 C6 1.447(4) yes
O3 C3 1.448(4) yes
O3 C4 1.453(4) yes
O11 C12 1.434(4) yes
O11 C15 1.450(4) yes
O12 C11 1.404(4) yes
O12 C16 1.447(4) yes
O13 C13 1.441(4) yes
O13 C14 1.445(4) yes
C1 C2 1.520(5) yes
C1 H11 0.97(3) no
C2 C3 1.504(4) yes
C2 H21 0.95(4) no
C3 C4 1.457(5) yes
C3 H31 0.96(3) no
C4 C5 1.507(4) yes
C4 H41 0.98(4) no
C5 C6 1.518(5) yes
C5 H51 0.97(3) no
C6 H61 1.01(4) no
C6 H62 0.98(4) no
C11 C12 1.519(4) yes
C11 H111 1.00(3) no
C12 C13 1.512(4) yes
C12 H121 1.00(3) no
C13 C14 1.450(4) yes
C13 H131 0.99(4) no
C14 C15 1.507(4) yes
C14 H141 0.90(4) no
C15 C16 1.507(5) yes
C15 H151 1.04(4) no
C16 H161 1.00(3) no
C16 H162 0.99(3) no
